data_1507497
loop_
_publ_author_name
'Barluenga, Jos\'e'
'Aznar, Fernando'
'Guti\'errez, Ignacio'
'Garc\'ia-Granda, Santiago'
'Llorca-Baraga\~no, M Amparo'

_publ_section_title
;
 First intermolecular cyclopropanation of Fischer dialkylaminocarbene
 complexes. Synthesis of 1-aminocyclopropanecarboxylic acid derivatives.
;
_journal_issue 24
_journal_name_full 'Organic letters'
_journal_page_first 4273
_journal_page_last 4276
_journal_paper_doi 10.1021/ol026896p
_journal_volume 4
_journal_year 2002
_chemical_formula_moiety 'C9 H6 Cl O6 N Cr'
_chemical_formula_sum 'C9 H6 Cl Cr N O6'
_chemical_formula_weight 311.60
_chemical_name_systematic
; 
 chloroformyldimethylanimomethylenpentacarbonylchromium(0) 
;
_space_group_IT_number 14
_symmetry_cell_setting monoclinic
_symmetry_space_group_name_Hall '-P 2yn'
_symmetry_space_group_name_H-M 'P 1 21/n 1'
_atom_sites_solution_hydrogens geom
_atom_sites_solution_primary direct
_atom_sites_solution_secondary difmap
_audit_creation_method SHELXL-97
_cell_angle_alpha 90.00
_cell_angle_beta 112.12(9)
_cell_angle_gamma 90.00
_cell_formula_units_Z 4
_cell_length_a 9.289(9)
_cell_length_b 11.890(16)
_cell_length_c 12.035(6)
_cell_measurement_reflns_used 25
_cell_measurement_temperature 293(2)
_cell_measurement_theta_max 25.98
_cell_measurement_theta_min 2.38
_cell_volume 1231(2)
_computing_cell_refinement 'CRYSDA (Beurskens et al., 1992)'
_computing_data_collection
; 
 CAD-4 Diffractometer Control Software (Enraf-Nonius, 1994)
;
_computing_data_reduction 'REFLEX (local program)'
_computing_molecular_graphics 'EUCLID (Version, 1982)'
_computing_publication_material 'SHELXL-97 (Sheldrick, 1997)'
_computing_structure_refinement 'SHELXL-97 (Sheldrick, 1997)'
_computing_structure_solution 'SHELXS-97 (Sheldrick, 1990)'
_diffrn_ambient_temperature 293(2)
_diffrn_measured_fraction_theta_full 0.950
_diffrn_measured_fraction_theta_max 0.950
_diffrn_measurement_device_type 'Enraf-Nonius CAD-4 diffractometer'
_diffrn_measurement_method '\w-2\ q scan technique'
_diffrn_radiation_monochromator graphite
_diffrn_radiation_source 'fine-focus sealed tube'
_diffrn_radiation_type MoK\a
_diffrn_radiation_wavelength 0.71073
_diffrn_reflns_av_R_equivalents 0.0313
_diffrn_reflns_av_sigmaI/netI 0.0246
_diffrn_reflns_limit_h_max 11
_diffrn_reflns_limit_h_min 0
_diffrn_reflns_limit_k_max 14
_diffrn_reflns_limit_k_min 0
_diffrn_reflns_limit_l_max 13
_diffrn_reflns_limit_l_min -14
_diffrn_reflns_number 2563
_diffrn_reflns_theta_full 25.98
_diffrn_reflns_theta_max 25.98
_diffrn_reflns_theta_min 2.38
_diffrn_standards_decay_% 5.28
_diffrn_standards_interval_count 200
_diffrn_standards_interval_time 60
_diffrn_standards_number 3
_exptl_absorpt_coefficient_mu 1.163
_exptl_absorpt_correction_type none
_exptl_crystal_colour Yellow
_exptl_crystal_density_diffrn 1.681
_exptl_crystal_density_method 'not measured'
_exptl_crystal_description Prismatic
_exptl_crystal_F_000 624
_exptl_crystal_size_max 10
_exptl_crystal_size_mid 10
_exptl_crystal_size_min 8
_refine_diff_density_max 0.526
_refine_diff_density_min -0.896
_refine_diff_density_rms 0.083
_refine_ls_extinction_method none
_refine_ls_goodness_of_fit_ref 1.136
_refine_ls_hydrogen_treatment mixed
_refine_ls_matrix_type full
_refine_ls_number_parameters 167
_refine_ls_number_reflns 2412
_refine_ls_number_restraints 0
_refine_ls_restrained_S_all 1.136
_refine_ls_R_factor_all 0.0573
_refine_ls_R_factor_gt 0.0382
_refine_ls_shift/su_max 0.014
_refine_ls_shift/su_mean 0.001
_refine_ls_structure_factor_coef Fsqd
_refine_ls_weighting_details 'w=1/[\s^2^(Fo^2^)+(0.0780P)^2^+0.0000P] where P=(Fo^2^+2Fc^2^)/3'
_refine_ls_weighting_scheme calc
_refine_ls_wR_factor_gt 0.1074
_refine_ls_wR_factor_ref 0.1174
_reflns_number_gt 1870
_reflns_number_total 2412
_reflns_threshold_expression >2sigma(I)
_cod_data_source_file si_20020005680.cif
_cod_data_source_block ig539
_cod_depositor_comments
;
The following automatic conversions were performed:

'_symmetry_cell_setting' value 'Monoclinic' changed to 'monoclinic'
according to /home/saulius/struct/CIF-dictionaries/cif_core.dic
dictionary named 'cif_core.dic' version 2.4.1 from 2010-06-29.

Automatic conversion script
Id: cif_fix_values 1715 2011-07-08 13:25:40Z adriana 

The following automatic conversions were performed:

'_refine_ls_weighting_scheme' value 'calc
w=1/[\s^2^(Fo^2^)+(0.0780P)^2^+0.0000P] where P=(Fo^2^+2Fc^2^)/3' was
changed to 'calc'. New tag '_refine_ls_weighting_details' was
created. The value of the new tag was set to
'w=1/[\s^2^(Fo^2^)+(0.0780P)^2^+0.0000P] where P=(Fo^2^+2Fc^2^)/3'.

Automatic conversion script
Id: cif_fix_values 3143 2015-03-26 13:38:13Z robertas 
;
_cod_original_sg_symbol_H-M 'P 21/n'
_cod_database_code 1507497

loop_
_symmetry_equiv_pos_as_xyz
'x, y, z'
'-x+1/2, y+1/2, -z+1/2'
'-x, -y, -z'
'x-1/2, -y-1/2, z-1/2'

loop_
_atom_site_label
_atom_site_type_symbol
_atom_site_fract_x
_atom_site_fract_y
_atom_site_fract_z
_atom_site_U_iso_or_equiv
_atom_site_adp_type
_atom_site_occupancy
_atom_site_calc_flag
_atom_site_refinement_flags
Cr1 Cr 0.07010(4) 0.13094(3) 0.22200(3) 0.02116(17) Uani 1 d .
Cl1 Cl 0.09446(11) 0.14776(7) 0.55678(7) 0.0462(2) Uani 1 d .
O1 O -0.0204(2) 0.32200(16) 0.42333(18) 0.0372(5) Uani 1 d .
O2 O 0.3728(2) 0.1158(2) 0.4390(2) 0.0490(6) Uani 1 d .
O3 O 0.0809(2) 0.38656(17) 0.20778(19) 0.0389(5) Uani 1 d .
O4 O -0.1862(3) 0.13119(18) -0.02553(19) 0.0443(6) Uani 1 d .
O5 O 0.0532(3) -0.12429(17) 0.2272(2) 0.0531(7) Uani 1 d .
O6 O 0.2835(3) 0.1245(2) 0.0857(2) 0.0564(7) Uani 1 d .
N1 N -0.2169(3) 0.10952(18) 0.2993(2) 0.0287(5) Uani 1 d .
C1 C 0.0590(3) -0.0287(2) 0.2261(2) 0.0309(6) Uani 1 d .
C2 C -0.0144(3) 0.2232(2) 0.4209(2) 0.0284(6) Uani 1 d .
C3 C 0.0768(3) 0.2917(2) 0.2156(2) 0.0264(6) Uani 1 d .
C4 C -0.3046(3) 0.0348(2) 0.1994(3) 0.0373(7) Uani 1 d .
H4A H -0.3723 0.0788 0.1336 0.059(6) Uiso 1 calc R
H4B H -0.3653 -0.0168 0.2252 0.059(6) Uiso 1 calc R
H4C H -0.2335 -0.0066 0.1741 0.059(6) Uiso 1 calc R
C5 C -0.3043(4) 0.1377(3) 0.3755(3) 0.0432(8) Uani 1 d .
H5A H -0.2462 0.1909 0.4356 0.071(7) Uiso 1 calc R
H5B H -0.3209 0.0707 0.4136 0.071(7) Uiso 1 calc R
H5C H -0.4028 0.1698 0.3269 0.071(7) Uiso 1 calc R
C6 C 0.2551(3) 0.1236(2) 0.3623(3) 0.0313(6) Uani 1 d .
C7 C -0.0789(3) 0.14588(19) 0.3159(2) 0.0238(5) Uani 1 d .
C8 C 0.2038(3) 0.1253(2) 0.1382(3) 0.0325(6) Uani 1 d .
C9 C -0.0949(3) 0.1319(2) 0.0697(2) 0.0289(6) Uani 1 d .

loop_
_atom_site_aniso_label
_atom_site_aniso_U_11
_atom_site_aniso_U_22
_atom_site_aniso_U_33
_atom_site_aniso_U_23
_atom_site_aniso_U_13
_atom_site_aniso_U_12
Cr1 0.0178(2) 0.0248(3) 0.0240(3) 0.00020(14) 0.01137(18) 0.00026(15)
Cl1 0.0584(5) 0.0511(5) 0.0305(4) 0.0060(3) 0.0182(4) 0.0032(4)
O1 0.0425(12) 0.0278(10) 0.0483(12) -0.0071(9) 0.0251(10) 0.0003(9)
O2 0.0272(12) 0.0707(16) 0.0409(12) -0.0044(10) 0.0035(10) 0.0120(10)
O3 0.0416(13) 0.0295(11) 0.0448(12) 0.0037(8) 0.0155(10) -0.0048(8)
O4 0.0418(13) 0.0535(14) 0.0309(12) -0.0023(9) 0.0060(10) 0.0001(10)
O5 0.0621(17) 0.0287(13) 0.086(2) 0.0010(10) 0.0476(16) -0.0005(10)
O6 0.0589(16) 0.0642(15) 0.0732(17) 0.0024(12) 0.0557(15) 0.0005(12)
N1 0.0231(11) 0.0293(11) 0.0383(12) 0.0036(9) 0.0168(10) 0.0004(9)
C1 0.0288(14) 0.0359(16) 0.0360(15) 0.0004(11) 0.0212(12) 0.0013(11)
C2 0.0247(13) 0.0360(15) 0.0317(13) 0.0017(11) 0.0189(11) 0.0010(11)
C3 0.0211(13) 0.0334(15) 0.0257(13) -0.0004(10) 0.0100(10) -0.0013(10)
C4 0.0238(14) 0.0432(16) 0.0460(17) -0.0003(13) 0.0143(12) -0.0079(12)
C5 0.0347(16) 0.0472(17) 0.063(2) -0.0013(14) 0.0366(16) -0.0010(13)
C6 0.0279(15) 0.0359(15) 0.0355(15) -0.0021(11) 0.0178(13) 0.0050(11)
C7 0.0226(13) 0.0223(11) 0.0296(13) 0.0029(9) 0.0134(11) 0.0031(9)
C8 0.0318(15) 0.0320(14) 0.0374(15) 0.0007(11) 0.0173(13) 0.0006(11)
C9 0.0325(14) 0.0305(14) 0.0283(14) -0.0015(10) 0.0166(12) -0.0008(11)

loop_
_atom_type_symbol
_atom_type_description
_atom_type_scat_dispersion_real
_atom_type_scat_dispersion_imag
_atom_type_scat_source
C C 0.0033 0.0016 'International Tables Vol C Tables 4.2.6.8 and 6.1.1.4'
H H 0.0000 0.0000 'International Tables Vol C Tables 4.2.6.8 and 6.1.1.4'
Cl Cl 0.1484 0.1585 'International Tables Vol C Tables 4.2.6.8 and 6.1.1.4'
O O 0.0106 0.0060 'International Tables Vol C Tables 4.2.6.8 and 6.1.1.4'
N N 0.0061 0.0033 'International Tables Vol C Tables 4.2.6.8 and 6.1.1.4'
Cr Cr 0.3209 0.6236 'International Tables Vol C Tables 4.2.6.8 and 6.1.1.4'

loop_
_geom_angle_atom_site_label_1
_geom_angle_atom_site_label_2
_geom_angle_atom_site_label_3
_geom_angle
_geom_angle_publ_flag
C8 Cr1 C9 86.44(14) yes
C8 Cr1 C1 91.82(11) yes
C9 Cr1 C1 89.94(11) yes
C8 Cr1 C6 85.17(14) yes
C9 Cr1 C6 171.37(12) yes
C1 Cr1 C6 88.34(11) yes
C8 Cr1 C3 88.62(11) yes
C9 Cr1 C3 88.98(10) yes
C1 Cr1 C3 178.81(11) yes
C6 Cr1 C3 92.81(11) yes
C8 Cr1 C7 177.19(11) yes
C9 Cr1 C7 93.64(13) yes
C1 Cr1 C7 90.99(10) yes
C6 Cr1 C7 94.84(13) yes
C3 Cr1 C7 88.58(10) yes
C7 N1 C4 122.6(2) yes
C7 N1 C5 125.0(3) yes
C4 N1 C5 112.4(2) yes
O5 C1 Cr1 179.0(2) yes
O1 C2 C7 128.9(3) yes
O1 C2 Cl1 119.3(2) yes
C7 C2 Cl1 111.7(2) yes
O3 C3 Cr1 177.5(2) yes
N1 C4 H4A 109.5 yes
N1 C4 H4B 109.5 yes
H4A C4 H4B 109.5 yes
N1 C4 H4C 109.5 yes
H4A C4 H4C 109.5 yes
H4B C4 H4C 109.5 yes
N1 C5 H5A 109.5 yes
N1 C5 H5B 109.5 yes
H5A C5 H5B 109.5 yes
N1 C5 H5C 109.5 yes
H5A C5 H5C 109.5 yes
H5B C5 H5C 109.5 yes
O2 C6 Cr1 173.3(2) yes
N1 C7 C2 113.2(2) yes
N1 C7 Cr1 134.7(2) yes
C2 C7 Cr1 111.84(18) yes
O6 C8 Cr1 178.2(3) yes
O4 C9 Cr1 175.0(3) yes

loop_
_geom_bond_atom_site_label_1
_geom_bond_atom_site_label_2
_geom_bond_distance
_geom_bond_publ_flag
Cr1 C8 1.873(3) yes
Cr1 C9 1.896(4) yes
Cr1 C1 1.903(4) yes
Cr1 C6 1.904(4) yes
Cr1 C3 1.915(4) yes
Cr1 C7 2.098(3) yes
Cl1 C2 1.804(3) yes
O1 C2 1.176(4) yes
O2 C6 1.139(4) yes
O3 C3 1.134(4) yes
O4 C9 1.140(4) yes
O5 C1 1.138(4) yes
O6 C8 1.140(4) yes
N1 C7 1.295(4) yes
N1 C4 1.471(4) yes
N1 C5 1.474(4) yes
C2 C7 1.494(4) yes
C4 H4A 0.9600 yes
C4 H4B 0.9600 yes
C4 H4C 0.9600 yes
C5 H5A 0.9600 yes
C5 H5B 0.9600 yes
C5 H5C 0.9600 yes

loop_
_geom_torsion_atom_site_label_1
_geom_torsion_atom_site_label_2
_geom_torsion_atom_site_label_3
_geom_torsion_atom_site_label_4
_geom_torsion
_geom_torsion_publ_flag
C8 Cr1 C1 O5 -17(14) yes
C9 Cr1 C1 O5 70(14) yes
C6 Cr1 C1 O5 -102(14) yes
C3 Cr1 C1 O5 95(15) yes
C7 Cr1 C1 O5 163(14) yes
C8 Cr1 C3 O3 37(5) yes
C9 Cr1 C3 O3 -50(5) yes
C1 Cr1 C3 O3 -75(8) yes
C6 Cr1 C3 O3 122(5) yes
C7 Cr1 C3 O3 -143(5) yes
C8 Cr1 C6 O2 -17(2) yes
C9 Cr1 C6 O2 -3(3) yes
C1 Cr1 C6 O2 75(2) yes
C3 Cr1 C6 O2 -105(2) yes
C7 Cr1 C6 O2 166(2) yes
C4 N1 C7 C2 178.3(2) yes
C5 N1 C7 C2 -1.2(4) yes
C4 N1 C7 Cr1 3.8(4) yes
C5 N1 C7 Cr1 -175.7(2) yes
O1 C2 C7 N1 -92.9(3) yes
Cl1 C2 C7 N1 90.8(2) yes
O1 C2 C7 Cr1 83.0(3) yes
Cl1 C2 C7 Cr1 -93.35(18) yes
C8 Cr1 C7 N1 126(2) yes
C9 Cr1 C7 N1 34.4(3) yes
C1 Cr1 C7 N1 -55.6(3) yes
C6 Cr1 C7 N1 -144.0(3) yes
C3 Cr1 C7 N1 123.3(3) yes
C8 Cr1 C7 C2 -49(2) yes
C9 Cr1 C7 C2 -140.18(19) yes
C1 Cr1 C7 C2 129.81(19) yes
C6 Cr1 C7 C2 41.40(19) yes
C3 Cr1 C7 C2 -51.30(19) yes
C9 Cr1 C8 O6 59(9) yes
C1 Cr1 C8 O6 149(9) yes
C6 Cr1 C8 O6 -123(9) yes
C3 Cr1 C8 O6 -30(9) yes
C7 Cr1 C8 O6 -33(10) yes
C8 Cr1 C9 O4 6(3) yes
C1 Cr1 C9 O4 -85(3) yes
C6 Cr1 C9 O4 -7(3) yes
C3 Cr1 C9 O4 95(3) yes
C7 Cr1 C9 O4 -176(3) yes
